data_2235005
loop_
_publ_author_name
'Madura, Izabela D.'
'Zachara, Janusz'
'Berna\'s, Urszula'
'Hajmowicz, Halina'
'Synoradzki, Ludwik'

_publ_section_title
;
 (2<i>R</i>,3<i>R</i>)-3-<i>O</i>-Benzoyl-<i>N</i>-benzyltartramide
;
_journal_coeditor_code GK2491
_journal_issue 6
_journal_name_full 'Acta Crystallographica Section E'
_journal_page_first o1891
_journal_page_last o1892
_journal_paper_doi 10.1107/S1600536812022933
_journal_volume 68
_journal_year 2012
_chemical_formula_iupac 'C18 H17 N O6'
_chemical_formula_moiety 'C18 H17 N O6'
_chemical_formula_sum 'C18 H17 N O6'
_chemical_formula_weight 343.33
_chemical_melting_point 193
_chemical_name_common
;
(2<i>R</i>,3<i>R</i>)-3-<i>O</i>-Benzoyl-<i>N</i>-benzyltartramide
;
_chemical_name_systematic
;
(2<i>R</i>,3<i>R</i>)-4-benzylamino-2-benzoyloxy-3-hydroxy-4-oxobutanoic acid
;
_space_group_crystal_system monoclinic
_space_group_IT_number 5
_space_group_name_Hall 'C 2y'
_space_group_name_H-M_alt 'C 1 2 1'
_symmetry_space_group_name_Hall 'C 2y'
_symmetry_space_group_name_H-M 'C 1 2 1'
_atom_sites_solution_hydrogens geom
_atom_sites_solution_primary direct
_atom_sites_solution_secondary difmap
_cell_angle_alpha 90.00
_cell_angle_beta 93.0377(15)
_cell_angle_gamma 90.00
_cell_formula_units_Z 4
_cell_length_a 35.7118(6)
_cell_length_b 6.17734(11)
_cell_length_c 7.48599(15)
_cell_measurement_reflns_used 23556
_cell_measurement_temperature 100
_cell_measurement_theta_max 66.98
_cell_measurement_theta_min 4.96
_cell_volume 1649.12(5)
_computing_cell_refinement
;
CrysAlis PRO (Oxford Diffraction, 2009)
;
_computing_data_collection
;
CrysAlis PRO (Oxford Diffraction, 2009)
;
_computing_data_reduction
;
CrysAlis PRO (Oxford Diffraction, 2009)
;
_computing_molecular_graphics
;
<i>ORTEP-3 for Windows</i> (Farrugia, 1997)
;
_computing_publication_material
;
<i>OLEX2</i> (Dolomanov <i>et al.</i>, 2009),
<i>PLATON</i> (Spek, 2009) and
<i>publCIF</i> (Westrip, 2010)
;
_computing_structure_refinement
;
<i>SHELXL97</i> (Sheldrick, 2008)
;
_computing_structure_solution
;
<i>SHELXS97</i> (Sheldrick, 2008)
;
_diffrn_ambient_temperature 100
_diffrn_detector_area_resol_mean 10.3347
_diffrn_measured_fraction_theta_full 0.999
_diffrn_measured_fraction_theta_max 0.999
_diffrn_measurement_device_type 'Agilent Gemini A Ultra'
_diffrn_measurement_method '\w scans'
_diffrn_radiation_monochromator mirror
_diffrn_radiation_type 'Cu K\a'
_diffrn_radiation_wavelength 1.5418
_diffrn_reflns_av_R_equivalents 0.0378
_diffrn_reflns_limit_h_max 42
_diffrn_reflns_limit_h_min -42
_diffrn_reflns_limit_k_max 7
_diffrn_reflns_limit_k_min -7
_diffrn_reflns_limit_l_max 8
_diffrn_reflns_limit_l_min -8
_diffrn_reflns_number 29440
_diffrn_reflns_theta_full 67.06
_diffrn_reflns_theta_max 67.06
_diffrn_reflns_theta_min 4.96
_diffrn_standards_decay_% 0
_diffrn_standards_interval_count 0
_diffrn_standards_interval_time 0
_diffrn_standards_number 0
_exptl_absorpt_coefficient_mu 0.880
_exptl_absorpt_correction_T_max 1.000
_exptl_absorpt_correction_T_min 0.724
_exptl_absorpt_correction_type multi-scan
_exptl_absorpt_process_details
;
(CrysAlis PRO; Oxford Diffraction, 2009)
;
_exptl_crystal_colour colourless
_exptl_crystal_density_diffrn 1.383
_exptl_crystal_density_method 'not measured'
_exptl_crystal_description prism
_exptl_crystal_F_000 720
_exptl_crystal_size_max 0.54
_exptl_crystal_size_mid 0.22
_exptl_crystal_size_min 0.18
_refine_diff_density_max 0.188
_refine_diff_density_min -0.166
_refine_ls_abs_structure_details 'Flack (1983), 1321 Friedel pairs'
_refine_ls_abs_structure_Flack -0.01(13)
_refine_ls_extinction_method none
_refine_ls_goodness_of_fit_ref 1.063
_refine_ls_hydrogen_treatment mixed
_refine_ls_matrix_type full
_refine_ls_number_parameters 235
_refine_ls_number_reflns 2945
_refine_ls_number_restraints 1
_refine_ls_restrained_S_all 1.063
_refine_ls_R_factor_all 0.0265
_refine_ls_R_factor_gt 0.0264
_refine_ls_shift/su_max 0.001
_refine_ls_shift/su_mean 0.000
_refine_ls_structure_factor_coef Fsqd
_refine_ls_weighting_details 'calc w=1/[\s^2^(Fo^2^)+(0.0442P)^2^+0.6346P] where P=(Fo^2^+2Fc^2^)/3'
_refine_ls_weighting_scheme calc
_refine_ls_wR_factor_gt 0.0709
_refine_ls_wR_factor_ref 0.0709
_reflns_number_gt 2928
_reflns_number_total 2945
_reflns_threshold_expression I>2\s(I)
_cod_data_source_file gk2491.cif
_cod_data_source_block I
_cod_database_code 2235005
_cod_database_fobs_code 2235005

loop_
_space_group_symop_id
_space_group_symop_operation_xyz
1 'x, y, z'
2 '-x, y, -z'
3 'x+1/2, y+1/2, z'
4 '-x+1/2, y+1/2, -z'

loop_
_atom_site_type_symbol
_atom_site_label
_atom_site_fract_x
_atom_site_fract_y
_atom_site_fract_z
_atom_site_U_iso_or_equiv
_atom_site_adp_type
_atom_site_calc_flag
_atom_site_refinement_flags
_atom_site_occupancy
_atom_site_symmetry_multiplicity
O O1 0.31056(3) 0.28482(16) 1.07911(12) 0.0222(2) Uani d . 1 1
H H1 0.2993(5) 0.315(4) 1.194(3) 0.046 Uiso d . 1 1
O O2 0.25203(3) 0.35877(17) 0.97437(12) 0.0229(2) Uani d . 1 1
O O3 0.33951(2) 0.36177(15) 0.77766(11) 0.0195(2) Uani d . 1 1
O O4 0.29381(3) 0.72671(16) 0.76263(12) 0.0213(2) Uani d . 1 1
H H4 0.2772(6) 0.764(4) 0.825(3) 0.046 Uiso d . 1 1
O O5 0.28714(3) 0.38296(17) 0.38200(11) 0.0254(2) Uani d . 1 1
O O6 0.34669(3) 0.0721(2) 0.60328(18) 0.0446(3) Uani d . 1 1
N N1 0.31211(3) 0.7200(2) 0.43257(14) 0.0196(2) Uani d . 1 1
H H1A 0.3160(5) 0.818(3) 0.517(3) 0.037 Uiso d . 1 1
C C1 0.28496(3) 0.3271(2) 0.95296(16) 0.0185(3) Uani d . 1 1
C C2 0.29952(3) 0.3381(2) 0.76528(16) 0.0175(3) Uani d . 1 1
H H2 0.2924 0.2040 0.6969 0.021 Uiso calc R 1 1
C C3 0.28249(3) 0.5372(2) 0.67065(16) 0.0185(3) Uani d . 1 1
H H3 0.2545 0.5262 0.6689 0.022 Uiso calc R 1 1
C C4 0.29469(3) 0.5431(2) 0.47812(16) 0.0176(3) Uani d . 1 1
C C5 0.36003(4) 0.2140(2) 0.69603(17) 0.0217(3) Uani d . 1 1
C C6 0.40098(4) 0.2478(2) 0.72820(16) 0.0220(3) Uani d . 1 1
C C7 0.41579(4) 0.4261(3) 0.82131(18) 0.0256(3) Uani d . 1 1
H H7 0.3996 0.5298 0.8704 0.031 Uiso calc R 1 1
C C8 0.45432(4) 0.4509(3) 0.8417(2) 0.0325(4) Uani d . 1 1
H H8 0.4646 0.5732 0.9037 0.039 Uiso calc R 1 1
C C9 0.47800(4) 0.2982(3) 0.7721(2) 0.0341(4) Uani d . 1 1
H H9 0.5044 0.3155 0.7874 0.041 Uiso calc R 1 1
C C10 0.46321(4) 0.1209(3) 0.6808(2) 0.0327(3) Uani d . 1 1
H H10 0.4795 0.0163 0.6337 0.039 Uiso calc R 1 1
C C11 0.42477(4) 0.0950(3) 0.6574(2) 0.0275(3) Uani d . 1 1
H H11 0.4147 -0.0263 0.5935 0.033 Uiso calc R 1 1
C C12 0.32616(4) 0.7696(2) 0.25671(16) 0.0202(3) Uani d . 1 1
H H12A 0.3175 0.9160 0.2196 0.024 Uiso calc R 1 1
H H12B 0.3154 0.6647 0.1680 0.024 Uiso calc R 1 1
C C13 0.36848(4) 0.7612(2) 0.25630(16) 0.0206(3) Uani d . 1 1
C C14 0.38841(4) 0.5883(2) 0.33400(19) 0.0270(3) Uani d . 1 1
H H14 0.3753 0.4735 0.3876 0.032 Uiso calc R 1 1
C C15 0.42720(4) 0.5825(3) 0.3336(2) 0.0310(3) Uani d . 1 1
H H15 0.4406 0.4653 0.3885 0.037 Uiso calc R 1 1
C C16 0.44647(4) 0.7487(3) 0.25267(19) 0.0308(3) Uani d . 1 1
H H16 0.4731 0.7458 0.2530 0.037 Uiso calc R 1 1
C C17 0.42679(4) 0.9175(3) 0.1720(2) 0.0317(3) Uani d . 1 1
H H17 0.4399 1.0290 0.1141 0.038 Uiso calc R 1 1
C C18 0.38793(4) 0.9259(2) 0.17444(19) 0.0260(3) Uani d . 1 1
H H18 0.3746 1.0441 0.1203 0.031 Uiso calc R 1 1

loop_
_atom_site_aniso_label
_atom_site_aniso_U_11
_atom_site_aniso_U_22
_atom_site_aniso_U_33
_atom_site_aniso_U_12
_atom_site_aniso_U_13
_atom_site_aniso_U_23
O1 0.0249(4) 0.0281(5) 0.0133(4) 0.0021(4) -0.0010(3) 0.0001(4)
O2 0.0203(4) 0.0337(5) 0.0152(4) 0.0001(4) 0.0047(3) 0.0039(4)
O3 0.0167(4) 0.0254(5) 0.0165(4) 0.0000(4) 0.0009(3) -0.0036(4)
O4 0.0232(4) 0.0257(5) 0.0157(4) -0.0002(4) 0.0062(3) -0.0049(4)
O5 0.0358(5) 0.0284(5) 0.0123(4) -0.0105(4) 0.0024(4) -0.0018(4)
O6 0.0270(5) 0.0438(7) 0.0643(8) -0.0105(5) 0.0154(5) -0.0338(6)
N1 0.0207(5) 0.0243(6) 0.0140(5) -0.0020(5) 0.0032(4) -0.0020(5)
C1 0.0228(6) 0.0175(6) 0.0152(6) -0.0023(5) 0.0011(5) -0.0002(5)
C2 0.0167(6) 0.0237(6) 0.0121(6) -0.0015(5) 0.0010(4) -0.0019(5)
C3 0.0175(6) 0.0257(7) 0.0125(6) -0.0014(6) 0.0020(4) -0.0010(5)
C4 0.0151(5) 0.0248(6) 0.0128(6) 0.0000(5) -0.0010(4) 0.0011(5)
C5 0.0229(6) 0.0235(7) 0.0192(6) -0.0012(6) 0.0065(5) -0.0028(6)
C6 0.0223(6) 0.0284(8) 0.0156(6) 0.0019(6) 0.0046(5) 0.0034(5)
C7 0.0234(7) 0.0343(8) 0.0192(6) 0.0007(6) 0.0030(5) -0.0037(6)
C8 0.0243(7) 0.0486(10) 0.0243(7) -0.0042(7) -0.0010(6) -0.0054(7)
C9 0.0181(6) 0.0575(11) 0.0266(7) 0.0026(7) 0.0009(5) 0.0055(7)
C10 0.0269(8) 0.0434(9) 0.0286(8) 0.0110(7) 0.0083(6) 0.0052(7)
C11 0.0269(7) 0.0314(8) 0.0250(7) 0.0035(6) 0.0073(6) 0.0009(6)
C12 0.0241(6) 0.0237(7) 0.0131(6) -0.0025(5) 0.0027(5) 0.0028(5)
C13 0.0241(6) 0.0255(7) 0.0124(5) -0.0019(5) 0.0029(5) -0.0020(5)
C14 0.0270(7) 0.0307(8) 0.0237(7) 0.0014(6) 0.0059(5) 0.0052(6)
C15 0.0272(7) 0.0399(9) 0.0261(7) 0.0062(6) 0.0029(6) 0.0027(6)
C16 0.0203(6) 0.0437(9) 0.0289(7) -0.0010(6) 0.0049(5) -0.0088(7)
C17 0.0289(8) 0.0345(8) 0.0329(8) -0.0083(6) 0.0111(6) -0.0021(7)
C18 0.0278(7) 0.0267(7) 0.0241(7) -0.0017(6) 0.0055(6) 0.0019(6)

loop_
_atom_type_symbol
_atom_type_description
_atom_type_scat_dispersion_real
_atom_type_scat_dispersion_imag
_atom_type_scat_source
C C 0.0181 0.0091 'International Tables Vol C Tables 4.2.6.8 and 6.1.1.4'
H H 0.0000 0.0000 'International Tables Vol C Tables 4.2.6.8 and 6.1.1.4'
N N 0.0311 0.0180 'International Tables Vol C Tables 4.2.6.8 and 6.1.1.4'
O O 0.0492 0.0322 'International Tables Vol C Tables 4.2.6.8 and 6.1.1.4'

loop_
_geom_angle_atom_site_label_1
_geom_angle_atom_site_label_2
_geom_angle_atom_site_label_3
_geom_angle
C1 O1 H1 106.9(12)
C5 O3 C2 117.93(10)
C3 O4 H4 108.7(16)
C4 N1 C12 126.69(12)
C4 N1 H1A 116.4(13)
C12 N1 H1A 116.9(13)
O1 C1 O2 125.75(11)
O1 C1 C2 114.55(10)
O2 C1 C2 119.70(11)
O3 C2 C1 109.39(9)
O3 C2 C3 108.56(10)
O3 C2 H2 110.1
C1 C2 C3 108.41(10)
C1 C2 H2 110.1
C3 C2 H2 110.1
O4 C3 C2 110.23(9)
O4 C3 C4 110.67(10)
O4 C3 H3 108.9
C2 C3 H3 108.9
C4 C3 C2 109.26(10)
C4 C3 H3 108.9
O5 C4 N1 127.10(11)
O5 C4 C3 117.56(11)
N1 C4 C3 115.34(11)
O3 C5 O6 123.49(12)
O3 C5 C6 112.86(11)
O6 C5 C6 123.63(12)
C5 C6 C7 122.51(12)
C5 C6 C11 117.27(13)
C7 C6 C11 120.20(13)
C6 C7 C8 119.44(14)
C6 C7 H7 120.3
C8 C7 H7 120.3
C7 C8 C9 120.35(15)
C7 C8 H8 119.8
C9 C8 H8 119.8
C8 C9 C10 120.05(13)
C8 C9 H9 120.0
C10 C9 H9 120.0
C9 C10 C11 120.34(14)
C9 C10 H10 119.8
C11 C10 H10 119.8
C6 C11 C10 119.61(15)
C6 C11 H11 120.2
C10 C11 H11 120.2
N1 C12 C13 112.59(10)
N1 C12 H12A 109.1
N1 C12 H12B 109.1
C13 C12 H12A 109.1
C13 C12 H12B 109.1
H12A C12 H12B 107.8
C14 C13 C12 120.92(12)
C18 C13 C12 119.84(12)
C18 C13 C14 119.23(12)
C13 C14 H14 119.8
C15 C14 C13 120.48(13)
C15 C14 H14 119.8
C14 C15 C16 119.95(14)
C14 C15 H15 120.0
C16 C15 H15 120.0
C15 C16 H16 120.1
C17 C16 C15 119.71(13)
C17 C16 H16 120.1
C18 C17 H17 119.7
C16 C17 C18 120.58(14)
C16 C17 H17 119.7
C13 C18 H18 120.0
C17 C18 C13 120.01(13)
C17 C18 H18 120.0

loop_
_geom_bond_atom_site_label_1
_geom_bond_atom_site_label_2
_geom_bond_distance
O1 C1 1.3053(15)
O1 H1 0.99(2)
O2 C1 1.2111(16)
O3 C2 1.4336(14)
O3 C5 1.3384(16)
O4 C3 1.4067(17)
O4 H4 0.81(2)
O5 C4 1.2442(17)
O6 C5 1.2010(18)
N1 C4 1.3115(18)
N1 C12 1.4659(16)
N1 H1A 0.88(2)
C2 C1 1.5253(17)
C2 C3 1.5293(18)
C2 H2 1.0000
C3 C4 1.5280(16)
C3 H3 1.0000
C6 C5 1.4841(18)
C6 C7 1.393(2)
C6 C11 1.393(2)
C7 C8 1.385(2)
C7 H7 0.9500
C8 H8 0.9500
C9 C8 1.387(2)
C9 H9 0.9500
C10 C9 1.381(3)
C10 C11 1.384(2)
C10 H10 0.9500
C11 H11 0.9500
C12 H12A 0.9900
C12 H12B 0.9900
C13 C12 1.5126(17)
C13 C18 1.3922(19)
C14 C13 1.393(2)
C14 C15 1.386(2)
C14 H14 0.9500
C15 C16 1.392(2)
C15 H15 0.9500
C16 H16 0.9500
C17 C16 1.379(2)
C17 H17 0.9500
C18 H18 0.9500
C18 C17 1.390(2)

loop_
_geom_hbond_atom_site_label_D
_geom_hbond_atom_site_label_H
_geom_hbond_atom_site_label_A
_geom_hbond_site_symmetry_A
_geom_hbond_distance_DH
_geom_hbond_distance_HA
_geom_hbond_distance_DA
_geom_hbond_angle_DHA
_geom_hbond_publ_flag
O1 H1 O5 1_556 0.99(2) 1.55(2) 2.5317(13) 171.2(17) y
O4 H4 O2 4_557 0.81(2) 1.96(2) 2.7501(14) 165(2) y
N1 H1A O6 1_565 0.88(2) 2.002(19) 2.7788(17) 146.4(18) y
N1 H1A O4 . 0.88(2) 2.12(2) 2.5894(14) 112.8(15) y
C2 H2 O6 . 1.00 2.25 2.6879(17) 105 n
C12 H12A O1 1_564 0.99 2.52 3.4827(16) 165 y
C12 H12B O1 1_554 0.99 2.44 3.3117(16) 146 y

loop_
_geom_torsion_atom_site_label_1
_geom_torsion_atom_site_label_2
_geom_torsion_atom_site_label_3
_geom_torsion_atom_site_label_4
_geom_torsion
C5 O3 C2 C1 123.19(12)
C5 O3 C2 C3 -118.68(11)
C2 O3 C5 O6 5.3(2)
C2 O3 C5 C6 -176.29(10)
C12 N1 C4 C3 -178.86(11)
C12 N1 C4 O5 0.9(2)
C4 N1 C12 C13 -108.11(14)
O3 C2 C1 O1 -16.83(15)
O3 C2 C1 O2 162.45(12)
C3 C2 C1 O1 -135.05(11)
C3 C2 C1 O2 44.24(16)
O3 C2 C3 O4 -56.88(12)
O3 C2 C3 C4 64.93(12)
C1 C2 C3 O4 61.86(12)
C1 C2 C3 C4 -176.32(10)
O4 C3 C4 O5 178.58(11)
O4 C3 C4 N1 -1.62(15)
C2 C3 C4 O5 57.03(14)
C2 C3 C4 N1 -123.17(12)
C7 C6 C5 O3 -5.05(18)
C7 C6 C5 O6 173.34(14)
C11 C6 C5 O3 176.38(12)
C11 C6 C5 O6 -5.2(2)
C11 C6 C7 C8 0.5(2)
C5 C6 C7 C8 -178.03(13)
C5 C6 C11 C10 178.85(13)
C7 C6 C11 C10 0.2(2)
C6 C7 C8 C9 -0.9(2)
C10 C9 C8 C7 0.5(2)
C11 C10 C9 C8 0.3(2)
C9 C10 C11 C6 -0.6(2)
C14 C13 C12 N1 46.90(17)
C18 C13 C12 N1 -134.32(13)
C12 C13 C18 C17 -179.25(12)
C14 C13 C18 C17 -0.4(2)
C15 C14 C13 C12 -179.72(13)
C15 C14 C13 C18 1.5(2)
C13 C14 C15 C16 -1.0(2)
C14 C15 C16 C17 -0.5(2)
C18 C17 C16 C15 1.6(2)
C13 C18 C17 C16 -1.1(2)
